data_2231841
loop_
_publ_author_name
'Ha, Kwang'

_publ_section_title
;
 <i>cis</i>-Aquabis(2,2'-bipyrimidine-\k^2^<i>N</i>^1^,<i>N</i>^1'^)iodidomanganese(II)
 iodide monohydrate
;
_journal_coeditor_code BV2192
_journal_issue 10
_journal_name_full 'Acta Crystallographica Section E'
_journal_page_first m1453
_journal_paper_doi 10.1107/S160053681103875X
_journal_volume 67
_journal_year 2011
_chemical_formula_iupac '[Mn I (C8 H6 N4)2 (H2 O)] I, H2 O'
_chemical_formula_moiety 'C16 H14 I Mn N8 O +, I-, H2 O'
_chemical_formula_sum 'C16 H16 I2 Mn N8 O2'
_chemical_formula_weight 661.11
_chemical_name_systematic
'<i>cis</i>-Aquabis(2,2'-bipyrimidine-\k^2^<i>N</i>^1^,<i>N</i>^1'^)iodidomanganese(II) iodide monohydrate'
_space_group_IT_number 2
_symmetry_cell_setting triclinic
_symmetry_space_group_name_Hall '-P 1'
_symmetry_space_group_name_H-M 'P -1'
_atom_sites_solution_hydrogens geom
_atom_sites_solution_primary direct
_atom_sites_solution_secondary difmap
_audit_creation_method SHELXL-97
_cell_angle_alpha 113.302(2)
_cell_angle_beta 101.695(2)
_cell_angle_gamma 104.053(3)
_cell_formula_units_Z 2
_cell_length_a 7.8799(9)
_cell_length_b 12.8197(15)
_cell_length_c 12.9563(15)
_cell_measurement_reflns_used 2443
_cell_measurement_temperature 200(2)
_cell_measurement_theta_max 27.57
_cell_measurement_theta_min 2.77
_cell_volume 1098.6(2)
_computing_cell_refinement 'SAINT (Bruker, 2000)'
_computing_data_collection 'SMART (Bruker, 2000)'
_computing_data_reduction 'SAINT (Bruker, 2000)'
_computing_molecular_graphics 'ORTEP-3 (Farrugia, 1997) and PLATON (Spek, 2009)'
_computing_publication_material 'SHELXTL (Sheldrick, 2008)'
_computing_structure_refinement 'SHELXL97 (Sheldrick, 2008)'
_computing_structure_solution 'SHELXS97 (Sheldrick, 2008)'
_diffrn_ambient_temperature 200(2)
_diffrn_measured_fraction_theta_full 0.973
_diffrn_measured_fraction_theta_max 0.973
_diffrn_measurement_device_type 'Bruker SMART 1000 CCD'
_diffrn_measurement_method '\f and \w scans'
_diffrn_radiation_monochromator graphite
_diffrn_radiation_source 'fine-focus sealed tube'
_diffrn_radiation_type MoK\a
_diffrn_radiation_wavelength 0.71073
_diffrn_reflns_av_R_equivalents 0.0350
_diffrn_reflns_av_sigmaI/netI 0.0857
_diffrn_reflns_limit_h_max 10
_diffrn_reflns_limit_h_min -9
_diffrn_reflns_limit_k_max 9
_diffrn_reflns_limit_k_min -17
_diffrn_reflns_limit_l_max 17
_diffrn_reflns_limit_l_min -17
_diffrn_reflns_number 8099
_diffrn_reflns_theta_full 28.31
_diffrn_reflns_theta_max 28.31
_diffrn_reflns_theta_min 1.82
_diffrn_standards_decay_% 0
_diffrn_standards_interval_count 0
_diffrn_standards_interval_time 0
_diffrn_standards_number 0
_exptl_absorpt_coefficient_mu 3.440
_exptl_absorpt_correction_T_max 1.000000
_exptl_absorpt_correction_T_min 0.859375
_exptl_absorpt_correction_type multi-scan
_exptl_absorpt_process_details '(SADABS; Bruker, 2000)'
_exptl_crystal_colour yellow
_exptl_crystal_density_diffrn 1.999
_exptl_crystal_density_method 'not measured'
_exptl_crystal_description plate
_exptl_crystal_F_000 630
_exptl_crystal_size_max 0.18
_exptl_crystal_size_mid 0.17
_exptl_crystal_size_min 0.07
_refine_diff_density_max 1.685
_refine_diff_density_min -1.978
_refine_ls_extinction_method none
_refine_ls_goodness_of_fit_ref 1.069
_refine_ls_hydrogen_treatment constr
_refine_ls_matrix_type full
_refine_ls_number_parameters 262
_refine_ls_number_reflns 5309
_refine_ls_number_restraints 0
_refine_ls_restrained_S_all 1.069
_refine_ls_R_factor_all 0.1176
_refine_ls_R_factor_gt 0.0515
_refine_ls_shift/su_max 0.000
_refine_ls_shift/su_mean 0.000
_refine_ls_structure_factor_coef Fsqd
_refine_ls_weighting_details 'calc w=1/[\s^2^(Fo^2^)+(0.0257P)^2^+5.0797P] where P=(Fo^2^+2Fc^2^)/3'
_refine_ls_weighting_scheme calc
_refine_ls_wR_factor_gt 0.0874
_refine_ls_wR_factor_ref 0.1255
_reflns_number_gt 3106
_reflns_number_total 5309
_reflns_threshold_expression >2sigma(I)
_cod_data_source_file bv2192.cif
_cod_data_source_block I
_cod_database_code 2231841
_cod_database_fobs_code 2231841

loop_
_symmetry_equiv_pos_as_xyz
'x, y, z'
'-x, -y, -z'

loop_
_atom_site_type_symbol
_atom_site_label
_atom_site_fract_x
_atom_site_fract_y
_atom_site_fract_z
_atom_site_U_iso_or_equiv
_atom_site_adp_type
_atom_site_calc_flag
_atom_site_refinement_flags
_atom_site_occupancy
_atom_site_symmetry_multiplicity
Mn Mn1 0.00869(15) 0.35516(10) 0.67962(10) 0.0291(3) Uani d . 1 1
I I1 -0.28559(8) 0.41022(5) 0.57919(5) 0.04330(18) Uani d . 1 1
O O1 -0.0292(8) 0.4141(5) 0.8476(5) 0.0409(14) Uani d . 1 1
H H1A -0.0480 0.4795 0.8793 0.061 Uiso d R 1 1
H H1B 0.0151 0.3979 0.9017 0.061 Uiso d R 1 1
N N1 0.0377(8) 0.2491(5) 0.5019(5) 0.0241(13) Uani d . 1 1
N N2 -0.0908(9) 0.0587(6) 0.3252(6) 0.0351(16) Uani d . 1 1
N N3 -0.2538(9) -0.0424(6) 0.4477(6) 0.0341(16) Uani d . 1 1
N N4 -0.1572(8) 0.1567(5) 0.6127(5) 0.0280(14) Uani d . 1 1
N N5 0.2578(8) 0.5264(5) 0.7448(6) 0.0290(14) Uani d . 1 1
N N6 0.5769(9) 0.6325(6) 0.8644(6) 0.0318(15) Uani d . 1 1
N N7 0.5861(9) 0.4338(6) 0.8923(6) 0.0353(16) Uani d . 1 1
N N8 0.2658(8) 0.3303(6) 0.7736(5) 0.0297(15) Uani d . 1 1
C C1 0.1275(11) 0.2974(7) 0.4444(7) 0.037(2) Uani d . 1 1
H H1 0.2053 0.3808 0.4861 0.045 Uiso calc R 1 1
C C2 0.1111(12) 0.2304(8) 0.3274(8) 0.042(2) Uani d . 1 1
H H2 0.1755 0.2659 0.2880 0.050 Uiso calc R 1 1
C C3 -0.0021(13) 0.1100(9) 0.2699(8) 0.043(2) Uani d . 1 1
H H3 -0.0179 0.0619 0.1885 0.052 Uiso calc R 1 1
C C4 -0.0672(10) 0.1311(7) 0.4396(7) 0.0284(17) Uani d . 1 1
C C5 -0.1668(9) 0.0769(6) 0.5026(6) 0.0253(16) Uani d . 1 1
C C6 -0.3435(11) -0.0869(8) 0.5083(7) 0.037(2) Uani d . 1 1
H H6 -0.4092 -0.1721 0.4718 0.045 Uiso calc R 1 1
C C7 -0.3448(11) -0.0163(8) 0.6187(8) 0.038(2) Uani d . 1 1
H H7 -0.4096 -0.0500 0.6592 0.046 Uiso calc R 1 1
C C8 -0.2460(10) 0.1078(8) 0.6692(7) 0.0341(19) Uani d . 1 1
H H8 -0.2416 0.1596 0.7469 0.041 Uiso calc R 1 1
C C9 0.2540(11) 0.6266(8) 0.7371(7) 0.038(2) Uani d . 1 1
H H9 0.1418 0.6243 0.6906 0.046 Uiso calc R 1 1
C C10 0.4058(11) 0.7330(7) 0.7937(8) 0.040(2) Uani d . 1 1
H H10 0.3993 0.8046 0.7900 0.048 Uiso calc R 1 1
C C11 0.5674(11) 0.7309(7) 0.8557(7) 0.038(2) Uani d . 1 1
H H11 0.6759 0.8022 0.8937 0.046 Uiso calc R 1 1
C C12 0.4217(10) 0.5351(7) 0.8106(6) 0.0277(17) Uani d . 1 1
C C13 0.4269(10) 0.4261(7) 0.8252(6) 0.0290(17) Uani d . 1 1
C C14 0.5846(11) 0.3351(8) 0.9053(7) 0.037(2) Uani d . 1 1
H H14 0.6966 0.3361 0.9507 0.045 Uiso calc R 1 1
C C15 0.4283(11) 0.2325(8) 0.8558(7) 0.0361(19) Uani d . 1 1
H H15 0.4284 0.1639 0.8675 0.043 Uiso calc R 1 1
C C16 0.2732(12) 0.2347(7) 0.7892(6) 0.0332(19) Uani d . 1 1
H H16 0.1638 0.1640 0.7517 0.040 Uiso calc R 1 1
I I2 -0.22530(8) 0.08320(5) 0.95698(5) 0.04477(18) Uani d . 1 1
O O2 0.0658(7) 0.3656(5) 1.0267(5) 0.0432(15) Uani d . 1 1
H H2A 0.0086 0.2956 1.0159 0.065 Uiso d R 1 1
H H2B 0.1780 0.3826 1.0627 0.065 Uiso d R 1 1

loop_
_atom_site_aniso_label
_atom_site_aniso_U_11
_atom_site_aniso_U_22
_atom_site_aniso_U_33
_atom_site_aniso_U_12
_atom_site_aniso_U_13
_atom_site_aniso_U_23
Mn1 0.0289(6) 0.0251(7) 0.0261(6) 0.0058(5) 0.0067(5) 0.0086(5)
I1 0.0360(3) 0.0390(4) 0.0546(4) 0.0107(3) 0.0067(3) 0.0274(3)
O1 0.054(4) 0.046(4) 0.031(3) 0.028(3) 0.017(3) 0.020(3)
N1 0.031(3) 0.018(3) 0.027(3) 0.012(3) 0.010(3) 0.013(3)
N2 0.042(4) 0.028(4) 0.031(4) 0.010(3) 0.013(3) 0.010(3)
N3 0.033(4) 0.027(4) 0.041(4) 0.011(3) 0.011(3) 0.016(3)
N4 0.032(3) 0.022(3) 0.025(3) 0.004(3) 0.008(3) 0.010(3)
N5 0.028(3) 0.018(3) 0.037(4) 0.007(3) 0.008(3) 0.012(3)
N6 0.033(4) 0.022(3) 0.037(4) 0.007(3) 0.013(3) 0.011(3)
N7 0.030(4) 0.037(4) 0.032(4) 0.010(3) 0.005(3) 0.013(3)
N8 0.029(3) 0.026(4) 0.027(3) 0.010(3) 0.002(3) 0.008(3)
C1 0.044(5) 0.019(4) 0.045(5) 0.005(4) 0.015(4) 0.016(4)
C2 0.053(6) 0.041(5) 0.043(5) 0.016(5) 0.027(5) 0.026(5)
C3 0.059(6) 0.050(6) 0.029(5) 0.025(5) 0.018(4) 0.022(4)
C4 0.031(4) 0.022(4) 0.031(4) 0.008(3) 0.009(3) 0.012(3)
C5 0.023(4) 0.017(4) 0.033(4) 0.005(3) 0.001(3) 0.014(3)
C6 0.029(4) 0.030(5) 0.040(5) 0.004(4) 0.001(4) 0.014(4)
C7 0.030(4) 0.039(5) 0.046(5) 0.001(4) 0.010(4) 0.028(4)
C8 0.034(4) 0.046(5) 0.036(5) 0.024(4) 0.017(4) 0.024(4)
C9 0.033(4) 0.035(5) 0.044(5) 0.008(4) 0.006(4) 0.021(4)
C10 0.043(5) 0.028(5) 0.056(6) 0.014(4) 0.015(4) 0.027(4)
C11 0.034(4) 0.022(4) 0.041(5) -0.004(4) 0.010(4) 0.008(4)
C12 0.028(4) 0.028(4) 0.026(4) 0.011(3) 0.009(3) 0.011(3)
C13 0.028(4) 0.022(4) 0.022(4) 0.000(3) 0.006(3) 0.003(3)
C14 0.036(5) 0.038(5) 0.042(5) 0.017(4) 0.010(4) 0.022(4)
C15 0.041(5) 0.031(5) 0.039(5) 0.018(4) 0.016(4) 0.015(4)
C16 0.046(5) 0.025(4) 0.019(4) 0.016(4) 0.005(4) 0.003(3)
I2 0.0522(4) 0.0349(3) 0.0454(4) 0.0132(3) 0.0127(3) 0.0203(3)
O2 0.034(3) 0.041(4) 0.051(4) 0.012(3) 0.005(3) 0.024(3)

loop_
_atom_type_symbol
_atom_type_description
_atom_type_scat_dispersion_real
_atom_type_scat_dispersion_imag
_atom_type_scat_source
C C 0.0033 0.0016 'International Tables Vol C Tables 4.2.6.8 and 6.1.1.4'
H H 0.0000 0.0000 'International Tables Vol C Tables 4.2.6.8 and 6.1.1.4'
I I -0.4742 1.8119 'International Tables Vol C Tables 4.2.6.8 and 6.1.1.4'
Mn Mn 0.3368 0.7283 'International Tables Vol C Tables 4.2.6.8 and 6.1.1.4'
N N 0.0061 0.0033 'International Tables Vol C Tables 4.2.6.8 and 6.1.1.4'
O O 0.0106 0.0060 'International Tables Vol C Tables 4.2.6.8 and 6.1.1.4'

loop_
_geom_angle_atom_site_label_1
_geom_angle_atom_site_label_2
_geom_angle_atom_site_label_3
_geom_angle
_geom_angle_publ_flag
O1 Mn1 N1 166.1(2) ?
O1 Mn1 N4 94.6(2) ?
N1 Mn1 N4 72.8(2) y
O1 Mn1 N5 93.0(2) ?
N1 Mn1 N5 97.0(2) ?
N4 Mn1 N5 159.3(2) ?
O1 Mn1 N8 84.1(2) ?
N1 Mn1 N8 89.6(2) ?
N4 Mn1 N8 89.4(2) ?
N5 Mn1 N8 72.2(2) y
O1 Mn1 I1 93.91(15) ?
N1 Mn1 I1 93.41(15) ?
N4 Mn1 I1 96.02(16) ?
N5 Mn1 I1 102.63(16) ?
N8 Mn1 I1 174.35(16) ?
Mn1 O1 H1A 120.6 ?
Mn1 O1 H1B 125.9 ?
H1A O1 H1B 108.5 ?
C4 N1 C1 116.3(6) ?
C4 N1 Mn1 117.2(5) ?
C1 N1 Mn1 125.6(5) ?
C3 N2 C4 116.9(7) ?
C5 N3 C6 115.3(7) ?
C8 N4 C5 115.6(6) ?
C8 N4 Mn1 127.6(5) ?
C5 N4 Mn1 116.8(5) ?
C9 N5 C12 115.7(7) ?
C9 N5 Mn1 126.1(5) ?
C12 N5 Mn1 117.6(5) ?
C11 N6 C12 116.9(7) ?
C13 N7 C14 116.0(7) ?
C16 N8 C13 115.4(7) ?
C16 N8 Mn1 127.8(5) ?
C13 N8 Mn1 116.7(5) ?
N1 C1 C2 122.4(7) ?
N1 C1 H1 118.8 ?
C2 C1 H1 118.8 ?
C3 C2 C1 117.3(8) ?
C3 C2 H2 121.4 ?
C1 C2 H2 121.4 ?
N2 C3 C2 121.8(8) ?
N2 C3 H3 119.1 ?
C2 C3 H3 119.1 ?
N1 C4 N2 125.4(7) ?
N1 C4 C5 116.6(6) ?
N2 C4 C5 118.0(7) ?
N3 C5 N4 126.6(7) ?
N3 C5 C4 117.6(7) ?
N4 C5 C4 115.8(6) ?
N3 C6 C7 123.6(8) ?
N3 C6 H6 118.2 ?
C7 C6 H6 118.2 ?
C6 C7 C8 116.4(8) ?
C6 C7 H7 121.8 ?
C8 C7 H7 121.8 ?
N4 C8 C7 122.5(7) ?
N4 C8 H8 118.7 ?
C7 C8 H8 118.7 ?
N5 C9 C10 122.7(8) ?
N5 C9 H9 118.7 ?
C10 C9 H9 118.7 ?
C11 C10 C9 116.8(7) ?
C11 C10 H10 121.6 ?
C9 C10 H10 121.6 ?
N6 C11 C10 122.2(7) ?
N6 C11 H11 118.9 ?
C10 C11 H11 118.9 ?
N6 C12 N5 125.6(7) ?
N6 C12 C13 117.7(7) ?
N5 C12 C13 116.7(7) ?
N7 C13 N8 125.8(7) ?
N7 C13 C12 117.6(7) ?
N8 C13 C12 116.4(7) ?
N7 C14 C15 122.8(8) ?
N7 C14 H14 118.6 ?
C15 C14 H14 118.6 ?
C16 C15 C14 116.2(8) ?
C16 C15 H15 121.9 ?
C14 C15 H15 121.9 ?
N8 C16 C15 123.8(8) ?
N8 C16 H16 118.1 ?
C15 C16 H16 118.1 ?
H2A O2 H2B 106.3 ?

loop_
_geom_bond_atom_site_label_1
_geom_bond_atom_site_label_2
_geom_bond_distance
_geom_bond_publ_flag
Mn1 O1 2.115(5) y
Mn1 N1 2.256(6) y
Mn1 N4 2.262(6) y
Mn1 N5 2.270(6) y
Mn1 N8 2.304(6) y
Mn1 I1 2.8048(13) y
O1 H1A 0.8400 ?
O1 H1B 0.8400 ?
N1 C4 1.334(9) ?
N1 C1 1.343(9) ?
N2 C3 1.338(10) ?
N2 C4 1.345(9) ?
N3 C5 1.322(9) ?
N3 C6 1.350(10) ?
N4 C8 1.332(9) ?
N4 C5 1.361(9) ?
N5 C9 1.333(10) ?
N5 C12 1.348(9) ?
N6 C11 1.328(10) ?
N6 C12 1.328(9) ?
N7 C13 1.330(9) ?
N7 C14 1.338(10) ?
N8 C16 1.331(10) ?
N8 C13 1.347(9) ?
C1 C2 1.374(11) ?
C1 H1 0.9500 ?
C2 C3 1.372(12) ?
C2 H2 0.9500 ?
C3 H3 0.9500 ?
C4 C5 1.486(10) ?
C6 C7 1.361(11) ?
C6 H6 0.9500 ?
C7 C8 1.391(11) ?
C7 H7 0.9500 ?
C8 H8 0.9500 ?
C9 C10 1.375(11) ?
C9 H9 0.9500 ?
C10 C11 1.374(11) ?
C10 H10 0.9500 ?
C11 H11 0.9500 ?
C12 C13 1.492(11) ?
C14 C15 1.373(11) ?
C14 H14 0.9500 ?
C15 C16 1.359(11) ?
C15 H15 0.9500 ?
C16 H16 0.9500 ?
O2 H2A 0.8400 ?
O2 H2B 0.8400 ?

loop_
_geom_hbond_atom_site_label_D
_geom_hbond_atom_site_label_H
_geom_hbond_atom_site_label_A
_geom_hbond_site_symmetry_A
_geom_hbond_distance_DH
_geom_hbond_distance_HA
_geom_hbond_distance_DA
_geom_hbond_angle_DHA
O1 H1A O2 2_567 0.84 1.93 2.767(8) 171.7
O1 H1B O2 . 0.84 1.82 2.645(8) 167.4
O2 H2A I2 . 0.84 2.60 3.423(6) 168.4
O2 H2B N6 2_667 0.84 2.06 2.871(8) 162.2
O2 H2B N7 2_667 0.84 2.38 2.918(9) 122.0

loop_
_geom_torsion_atom_site_label_1
_geom_torsion_atom_site_label_2
_geom_torsion_atom_site_label_3
_geom_torsion_atom_site_label_4
_geom_torsion
O1 Mn1 N1 C4 33.9(12)
N4 Mn1 N1 C4 7.6(5)
N5 Mn1 N1 C4 169.2(5)
N8 Mn1 N1 C4 97.2(5)
I1 Mn1 N1 C4 -87.6(5)
O1 Mn1 N1 C1 -157.6(8)
N4 Mn1 N1 C1 176.1(6)
N5 Mn1 N1 C1 -22.3(6)
N8 Mn1 N1 C1 -94.3(6)
I1 Mn1 N1 C1 80.9(6)
O1 Mn1 N4 C8 1.8(6)
N1 Mn1 N4 C8 175.7(7)
N5 Mn1 N4 C8 113.1(8)
N8 Mn1 N4 C8 85.9(6)
I1 Mn1 N4 C8 -92.6(6)
O1 Mn1 N4 C5 -177.4(5)
N1 Mn1 N4 C5 -3.6(5)
N5 Mn1 N4 C5 -66.2(9)
N8 Mn1 N4 C5 -93.4(5)
I1 Mn1 N4 C5 88.2(5)
O1 Mn1 N5 C9 -93.1(7)
N1 Mn1 N5 C9 96.7(7)
N4 Mn1 N5 C9 155.4(7)
N8 Mn1 N5 C9 -176.0(7)
I1 Mn1 N5 C9 1.6(7)
O1 Mn1 N5 C12 78.0(5)
N1 Mn1 N5 C12 -92.2(5)
N4 Mn1 N5 C12 -33.5(10)
N8 Mn1 N5 C12 -4.9(5)
I1 Mn1 N5 C12 172.7(5)
O1 Mn1 N8 C16 84.7(6)
N1 Mn1 N8 C16 -82.8(6)
N4 Mn1 N8 C16 -10.0(6)
N5 Mn1 N8 C16 179.8(7)
O1 Mn1 N8 C13 -91.1(5)
N1 Mn1 N8 C13 101.4(5)
N4 Mn1 N8 C13 174.2(5)
N5 Mn1 N8 C13 4.0(5)
C4 N1 C1 C2 1.0(11)
Mn1 N1 C1 C2 -167.6(6)
N1 C1 C2 C3 -0.1(13)
C4 N2 C3 C2 1.4(12)
C1 C2 C3 N2 -1.2(13)
C1 N1 C4 N2 -0.8(11)
Mn1 N1 C4 N2 168.7(6)
C1 N1 C4 C5 179.9(6)
Mn1 N1 C4 C5 -10.5(8)
C3 N2 C4 N1 -0.3(12)
C3 N2 C4 C5 178.9(7)
C6 N3 C5 N4 1.1(11)
C6 N3 C5 C4 -179.5(6)
C8 N4 C5 N3 -0.3(11)
Mn1 N4 C5 N3 179.1(6)
C8 N4 C5 C4 -179.7(6)
Mn1 N4 C5 C4 -0.4(8)
N1 C4 C5 N3 -172.3(6)
N2 C4 C5 N3 8.4(10)
N1 C4 C5 N4 7.2(9)
N2 C4 C5 N4 -172.1(7)
C5 N3 C6 C7 -0.8(11)
N3 C6 C7 C8 -0.3(12)
C5 N4 C8 C7 -1.0(11)
Mn1 N4 C8 C7 179.8(6)
C6 C7 C8 N4 1.3(12)
C12 N5 C9 C10 -0.9(12)
Mn1 N5 C9 C10 170.3(6)
N5 C9 C10 C11 2.7(13)
C12 N6 C11 C10 -0.4(12)
C9 C10 C11 N6 -2.0(13)
C11 N6 C12 N5 2.5(11)
C11 N6 C12 C13 -176.6(7)
C9 N5 C12 N6 -1.8(11)
Mn1 N5 C12 N6 -173.8(6)
C9 N5 C12 C13 177.2(7)
Mn1 N5 C12 C13 5.2(8)
C14 N7 C13 N8 2.3(11)
C14 N7 C13 C12 178.7(7)
C16 N8 C13 N7 -2.6(11)
Mn1 N8 C13 N7 173.7(6)
C16 N8 C13 C12 -179.1(6)
Mn1 N8 C13 C12 -2.8(8)
N6 C12 C13 N7 0.8(10)
N5 C12 C13 N7 -178.4(6)
N6 C12 C13 N8 177.5(6)
N5 C12 C13 N8 -1.6(10)
C13 N7 C14 C15 -1.8(12)
N7 C14 C15 C16 1.6(12)
C13 N8 C16 C15 2.4(11)
Mn1 N8 C16 C15 -173.4(6)
C14 C15 C16 N8 -2.0(12)
